data_4507941
loop_
_publ_author_name
'Altheimer, Benjamin D.'
'Pagola, Silvina'
'Zeller, Matthias'
'Mehta, Manish A.'

_publ_section_title
;
 Mechanochemical Conversions Between Crystalline Polymorphs of a Complex
 Organic Solid
;
_journal_issue 8
_journal_name_full 'Crystal Growth &amp; Design'
_journal_page_first 3447
_journal_paper_doi 10.1021/cg400344z
_journal_volume 13
_journal_year 2013
_chemical_absolute_configuration syn
_chemical_formula_sum 'C11 H14 N2 O2'
_chemical_formula_weight 206.24
_chemical_name_systematic
; 
 ? 
;
_space_group_IT_number 4
_symmetry_cell_setting monoclinic
_symmetry_space_group_name_Hall 'P 2yb'
_symmetry_space_group_name_H-M 'P 1 21 1'
_atom_sites_solution_hydrogens geom
_atom_sites_solution_primary direct
_atom_sites_solution_secondary difmap
_audit_creation_method SHELXL-97
_cell_angle_alpha 90.00
_cell_angle_beta 105.986(5)
_cell_angle_gamma 90.00
_cell_formula_units_Z 6
_cell_length_a 17.440(5)
_cell_length_b 5.0094(13)
_cell_length_c 19.515(5)
_cell_measurement_reflns_used 1733
_cell_measurement_temperature 100(2)
_cell_measurement_theta_max 30.19
_cell_measurement_theta_min 2.18
_cell_volume 1639.0(8)
_computing_cell_refinement 'Apex2 v2009.7-0'
_computing_data_collection 'Apex2 v2009.7-0 (Bruker, 2009)'
_computing_data_reduction 'Apex2 v2009.7-0'
_computing_molecular_graphics 'SHELXTL 6.14'
_computing_publication_material 'SHELXTL 6.14'
_computing_structure_refinement 'SHELXTL 6.14'
_computing_structure_solution 'SHELXTL 6.14 (Bruker, 2000-2003; Sheldrick, 2008)'
_diffrn_ambient_temperature 100(2)
_diffrn_measured_fraction_theta_full 0.986
_diffrn_measured_fraction_theta_max 0.923
_diffrn_measurement_device_type 'Bruker AXS SMART APEX CCD diffractometer'
_diffrn_measurement_method '\w scans'
_diffrn_radiation_monochromator graphite
_diffrn_radiation_source 'fine-focus sealed tube'
_diffrn_radiation_type MoK\a
_diffrn_radiation_wavelength 0.71073
_diffrn_reflns_av_R_equivalents 0.0497
_diffrn_reflns_av_sigmaI/netI 0.0766
_diffrn_reflns_limit_h_max 24
_diffrn_reflns_limit_h_min -24
_diffrn_reflns_limit_k_max 7
_diffrn_reflns_limit_k_min -6
_diffrn_reflns_limit_l_max 27
_diffrn_reflns_limit_l_min -18
_diffrn_reflns_number 9721
_diffrn_reflns_theta_full 26.00
_diffrn_reflns_theta_max 30.47
_diffrn_reflns_theta_min 1.84
_diffrn_standards_number 0
_exptl_absorpt_coefficient_mu 0.088
_exptl_absorpt_correction_T_max 0.7461
_exptl_absorpt_correction_T_min 0.5934
_exptl_absorpt_correction_type multi-scan
_exptl_absorpt_process_details 'Apex2  v2009.7-0 (Bruker, 2009)'
_exptl_crystal_colour colourless
_exptl_crystal_density_diffrn 1.254
_exptl_crystal_density_method 'not measured'
_exptl_crystal_description needle
_exptl_crystal_F_000 660
_exptl_crystal_size_max 0.35
_exptl_crystal_size_mid 0.09
_exptl_crystal_size_min 0.05
_refine_diff_density_max 0.282
_refine_diff_density_min -0.250
_refine_diff_density_rms 0.051
_refine_ls_extinction_method none
_refine_ls_goodness_of_fit_ref 1.025
_refine_ls_hydrogen_treatment constr
_refine_ls_matrix_type full
_refine_ls_number_parameters 546
_refine_ls_number_reflns 5079
_refine_ls_number_restraints 109
_refine_ls_restrained_S_all 1.027
_refine_ls_R_factor_all 0.0788
_refine_ls_R_factor_gt 0.0478
_refine_ls_shift/su_max 0.001
_refine_ls_shift/su_mean 0.000
_refine_ls_structure_factor_coef Fsqd
_refine_ls_weighting_details 'calc w=1/[\s^2^(Fo^2^)+(0.0367P)^2^+0.3848P] where P=(Fo^2^+2Fc^2^)/3'
_refine_ls_weighting_scheme calc
_refine_ls_wR_factor_gt 0.1047
_refine_ls_wR_factor_ref 0.1197
_reflns_number_gt 3696
_reflns_number_total 5079
_reflns_threshold_expression I>2\s(I)
_cod_data_source_file cg400344z_si_003.cif
_cod_data_source_block BetaPrime100K
_cod_depositor_comments
;
The following automatic conversions were performed:

'_symmetry_cell_setting' value 'Monoclinic' changed to 'monoclinic'
according to /home/saulius/struct/CIF-dictionaries/cif_core.dic
dictionary named 'cif_core.dic' version 2.4.2 from 2011-04-26.

Automatic conversion script
Id: cif_fix_values 1891 2012-01-12 08:04:46Z andrius 
;
_cod_original_sg_symbol_H-M P2(1)
_cod_database_code 4507941

loop_
_symmetry_equiv_pos_as_xyz
'x, y, z'
'-x, y+1/2, -z'

loop_
_atom_site_label
_atom_site_type_symbol
_atom_site_fract_x
_atom_site_fract_y
_atom_site_fract_z
_atom_site_U_iso_or_equiv
_atom_site_adp_type
_atom_site_occupancy
_atom_site_symmetry_multiplicity
_atom_site_calc_flag
_atom_site_refinement_flags
_atom_site_disorder_assembly
_atom_site_disorder_group
N2A N 0.93619(13) 0.5471(5) 0.78670(11) 0.0167(4) Uani 1 1 d D . .
H2A1 H 0.9521 0.7141 0.7931 0.020 Uiso 1 1 calc R . .
O1A O 0.80246(12) 0.7657(4) 0.66532(9) 0.0216(4) Uani 1 1 d D . .
N1A N 0.81104(15) 0.3235(5) 0.64833(11) 0.0220(5) Uani 1 1 d D . .
H1A1 H 0.7946 0.3399 0.6017 0.026 Uiso 1 1 calc R . .
H1A2 H 0.8228 0.1648 0.6677 0.026 Uiso 1 1 calc R . .
C1A C 0.81804(16) 0.5371(5) 0.68928(13) 0.0168(5) Uani 1 1 d D . .
C2A C 0.85161(15) 0.4904(5) 0.76977(12) 0.0169(5) Uani 1 1 d D . .
H2A H 0.8442 0.2983 0.7803 0.020 Uiso 1 1 calc R . .
C3A C 0.80932(16) 0.6629(6) 0.81251(13) 0.0215(6) Uani 1 1 d D . .
H3A1 H 0.8195 0.8536 0.8049 0.026 Uiso 1 1 calc R . .
H3A2 H 0.7511 0.6324 0.7952 0.026 Uiso 1 1 calc R . .
C4A C 0.83753(17) 0.6003(6) 0.89148(13) 0.0210(6) Uani 1 1 d D . .
C5A C 0.8033(2) 0.3952(7) 0.92040(15) 0.0300(7) Uani 1 1 d . . .
H5A H 0.7607 0.2953 0.8905 0.036 Uiso 1 1 calc R . .
C6A C 0.8301(2) 0.3333(7) 0.99226(16) 0.0343(8) Uani 1 1 d . . .
H6A H 0.8057 0.1927 1.0113 0.041 Uiso 1 1 calc R . .
C7A C 0.89232(19) 0.4760(7) 1.03629(15) 0.0296(7) Uani 1 1 d . . .
H7A H 0.9110 0.4329 1.0855 0.035 Uiso 1 1 calc R . .
C8A C 0.92689(19) 0.6801(7) 1.00849(15) 0.0292(7) Uani 1 1 d . . .
H8A H 0.9696 0.7786 1.0385 0.035 Uiso 1 1 calc R . .
C9A C 0.89932(17) 0.7436(6) 0.93601(13) 0.0245(6) Uani 1 1 d . . .
H9A H 0.9232 0.8862 0.9172 0.029 Uiso 1 1 calc R . .
C10A C 0.99129(18) 0.3537(6) 0.79306(13) 0.0198(6) Uani 1 1 d . . .
C11A C 1.07544(17) 0.4490(7) 0.80507(16) 0.0274(6) Uani 1 1 d . . .
H11A H 1.1054 0.4160 0.8547 0.041 Uiso 1 1 calc R . .
H11B H 1.0754 0.6407 0.7951 0.041 Uiso 1 1 calc R . .
H11C H 1.1006 0.3526 0.7733 0.041 Uiso 1 1 calc R . .
C4C C 0.2686(5) 0.0218(17) 0.7349(3) 0.021(2) Uani 0.335(5) 1 d PGD A 2
C5C C 0.2533(5) -0.1998(15) 0.7719(3) 0.029(2) Uani 0.335(5) 1 d PG A 2
H5C H 0.2401 -0.3659 0.7481 0.035 Uiso 0.335(5) 1 calc PR A 2
C6C C 0.2572(5) -0.1784(15) 0.8438(3) 0.029(2) Uani 0.335(5) 1 d PG A 2
H6C H 0.2467 -0.3298 0.8691 0.035 Uiso 0.335(5) 1 calc PR A 2
C7C C 0.2765(4) 0.0646(16) 0.8787(2) 0.0211(19) Uani 0.335(5) 1 d PG A 2
H7C H 0.2791 0.0793 0.9279 0.025 Uiso 0.335(5) 1 calc PR A 2
C8C C 0.2918(5) 0.2862(13) 0.8417(4) 0.025(2) Uani 0.335(5) 1 d PG A 2
H8C H 0.3050 0.4523 0.8655 0.030 Uiso 0.335(5) 1 calc PR A 2
C9C C 0.2879(5) 0.2648(14) 0.7698(4) 0.020(2) Uani 0.335(5) 1 d PG A 2
H9C H 0.2983 0.4163 0.7445 0.025 Uiso 0.335(5) 1 calc PR A 2
C1B C 0.20947(17) 0.1320(6) 0.52617(14) 0.0206(6) Uani 1 1 d . . .
C2B C 0.20651(17) 0.1744(6) 0.60309(13) 0.0204(6) Uani 1 1 d . A .
H2B H 0.2196 0.3648 0.6167 0.024 Uiso 1 1 calc R . .
C3B C 0.26730(18) -0.0064(6) 0.65346(14) 0.0257(6) Uani 1 1 d D . .
H3B1 H 0.2514 -0.1936 0.6407 0.031 Uiso 1 1 calc R A 1
H3B2 H 0.3194 0.0215 0.6436 0.031 Uiso 1 1 calc R A 1
C4B C 0.2796(6) 0.022(2) 0.7300(3) 0.021(2) Uani 0.325(2) 1 d PGD A 1
C5B C 0.2227(6) -0.061(3) 0.7633(5) 0.0199(13) Uani 0.325(2) 1 d PG A 1
H5B H 0.1743 -0.1395 0.7360 0.024 Uiso 0.325(2) 1 calc PR A 1
C6B C 0.2366(5) -0.029(2) 0.8364(5) 0.0266(11) Uani 0.325(2) 1 d PG A 1
H6B H 0.1977 -0.0856 0.8591 0.032 Uiso 0.325(2) 1 calc PR A 1
C7B C 0.3074(4) 0.0859(17) 0.8764(3) 0.0211(19) Uani 0.325(2) 1 d PG A 1
H7B H 0.3168 0.1078 0.9264 0.025 Uiso 0.325(2) 1 calc PR A 1
C8B C 0.3643(4) 0.1688(16) 0.8431(3) 0.032(2) Uani 0.325(2) 1 d PG A 1
H8B H 0.4126 0.2473 0.8704 0.038 Uiso 0.325(2) 1 calc PR A 1
C9B C 0.3504(5) 0.1368(16) 0.7700(3) 0.025(2) Uani 0.325(2) 1 d PG A 1
H9B H 0.3893 0.1934 0.7473 0.030 Uiso 0.325(2) 1 calc PR A 1
C10B C 0.07199(19) 0.3138(6) 0.60310(15) 0.0250(6) Uani 1 1 d . A .
C11B C -0.01079(19) 0.2251(8) 0.59981(18) 0.0369(8) Uani 1 1 d . . .
H11D H -0.0320 0.3357 0.6318 0.055 Uiso 1 1 calc R . .
H11E H -0.0098 0.0378 0.6145 0.055 Uiso 1 1 calc R . .
H11F H -0.0449 0.2436 0.5509 0.055 Uiso 1 1 calc R . .
N2E N 0.4646(16) -0.229(4) 0.6147(9) 0.0219(7) Uani 0.339(4) 1 d PD A 2
H2E H 0.4536 -0.3996 0.6061 0.026 Uiso 0.339(4) 1 calc PR A 2
O1E O 0.6217(12) -0.456(5) 0.694(2) 0.022(2) Uani 0.339(4) 1 d PD A 2
N1E N 0.6464(17) -0.027(7) 0.6714(17) 0.022(2) Uani 0.339(4) 1 d PD A 2
H1E1 H 0.6930 -0.0676 0.6648 0.026 Uiso 0.339(4) 1 calc PR A 2
H1E2 H 0.6297 0.1392 0.6671 0.026 Uiso 0.339(4) 1 calc PR A 2
C1E C 0.6010(13) -0.219(5) 0.6877(18) 0.0205(17) Uani 0.339(4) 1 d PD A 2
C2E C 0.5152(11) -0.144(3) 0.6842(8) 0.0221(8) Uani 0.339(4) 1 d PD A 2
H2E2 H 0.5115 0.0545 0.6878 0.026 Uiso 0.339(4) 1 calc PR A 2
C3E C 0.4897(8) -0.272(2) 0.7455(5) 0.0223(10) Uani 0.339(4) 1 d PD A 2
H3E1 H 0.4316 -0.2444 0.7369 0.027 Uiso 0.339(4) 1 calc PR A 2
H3E2 H 0.4990 -0.4665 0.7445 0.027 Uiso 0.339(4) 1 calc PR A 2
C4E C 0.5314(4) -0.1695(15) 0.8197(3) 0.0206(14) Uani 0.339(4) 1 d PGD A 2
C5E C 0.4922(3) 0.0123(14) 0.8521(3) 0.027(2) Uani 0.339(4) 1 d PG A 2
H5E H 0.4386 0.0612 0.8293 0.033 Uiso 0.339(4) 1 calc PR A 2
C6E C 0.5315(4) 0.1225(13) 0.9177(3) 0.038(3) Uani 0.339(4) 1 d PG A 2
H6E H 0.5048 0.2468 0.9398 0.045 Uiso 0.339(4) 1 calc PR A 2
C7E C 0.6099(4) 0.0510(14) 0.9510(3) 0.0311(15) Uani 0.339(4) 1 d PG A 2
H7E H 0.6368 0.1263 0.9959 0.037 Uiso 0.339(4) 1 calc PR A 2
C8E C 0.6491(3) -0.1308(18) 0.9187(4) 0.030(3) Uani 0.339(4) 1 d PG A 2
H8E H 0.7027 -0.1798 0.9414 0.036 Uiso 0.339(4) 1 calc PR A 2
C9E C 0.6098(4) -0.2411(17) 0.8530(4) 0.035(4) Uani 0.339(4) 1 d PG A 2
H9E H 0.6366 -0.3653 0.8309 0.042 Uiso 0.339(4) 1 calc PR A 2
N2D N 0.4707(13) -0.232(4) 0.6105(7) 0.0219(7) Uani 0.325(2) 1 d PDU A 1
H2D H 0.4641 -0.4004 0.5975 0.026 Uiso 0.325(2) 1 calc PR A 1
O1D O 0.6315(18) -0.463(6) 0.689(2) 0.022(2) Uani 0.325(2) 1 d PD A 1
N1D N 0.6508(18) -0.017(6) 0.6816(14) 0.022(2) Uani 0.325(2) 1 d PD A 1
H1D1 H 0.7021 -0.0353 0.6855 0.026 Uiso 0.325(2) 1 calc PR A 1
H1D2 H 0.6292 0.1427 0.6771 0.026 Uiso 0.325(2) 1 calc PR A 1
C1D C 0.6060(12) -0.233(5) 0.683(2) 0.0205(17) Uani 0.325(2) 1 d PD A 1
C2D C 0.5202(10) -0.169(4) 0.6817(7) 0.0221(8) Uani 0.325(2) 1 d PDU A 1
H2D2 H 0.5155 0.0256 0.6913 0.026 Uiso 0.325(2) 1 calc PR A 1
C3D C 0.4940(8) -0.331(3) 0.7369(5) 0.0223(10) Uani 0.325(2) 1 d PDU A 1
H3D1 H 0.5041 -0.5226 0.7309 0.027 Uiso 0.325(2) 1 calc PR A 1
H3D2 H 0.4359 -0.3071 0.7299 0.027 Uiso 0.325(2) 1 calc PR A 1
C4D C 0.5389(5) -0.2427(12) 0.8118(2) 0.0206(14) Uani 0.325(2) 1 d PGD A 1
C5D C 0.5426(5) -0.4356(10) 0.8638(3) 0.035(2) Uani 0.325(2) 1 d PG A 1
H5D H 0.5224 -0.6098 0.8505 0.042 Uiso 0.325(2) 1 calc PR A 1
C6D C 0.5759(5) -0.3737(11) 0.9353(3) 0.045(3) Uani 0.325(2) 1 d PG A 1
H6D H 0.5785 -0.5055 0.9708 0.054 Uiso 0.325(2) 1 calc PR A 1
C7D C 0.6055(5) -0.1189(13) 0.9547(2) 0.0311(15) Uani 0.325(2) 1 d PG A 1
H7D H 0.6283 -0.0765 1.0035 0.037 Uiso 0.325(2) 1 calc PR A 1
C8D C 0.6018(4) 0.0740(10) 0.9027(3) 0.029(2) Uani 0.325(2) 1 d PG A 1
H8D H 0.6221 0.2482 0.9160 0.034 Uiso 0.325(2) 1 calc PR A 1
C9D C 0.5685(4) 0.0121(11) 0.8312(3) 0.028(2) Uani 0.325(2) 1 d PG A 1
H9D H 0.5660 0.1439 0.7957 0.033 Uiso 0.325(2) 1 calc PR A 1
C10D C 0.43460(18) -0.0431(6) 0.56374(15) 0.0227(5) Uani 1 1 d DU . .
C11D C 0.39630(18) -0.1460(7) 0.48970(14) 0.0280(7) Uani 1 1 d . A .
H11G H 0.3508 -0.0323 0.4665 0.042 Uiso 1 1 calc R . .
H11H H 0.3778 -0.3294 0.4925 0.042 Uiso 1 1 calc R . .
H11I H 0.4353 -0.1433 0.4619 0.042 Uiso 1 1 calc R . .
N1B N 0.21018(17) 0.3471(5) 0.48759(12) 0.0283(6) Uani 1 1 d . . .
H1B1 H 0.2112 0.3315 0.4429 0.034 Uiso 1 1 calc R . .
H1B2 H 0.2096 0.5064 0.5064 0.034 Uiso 1 1 calc R . .
N2B N 0.12556(14) 0.1189(5) 0.60564(12) 0.0211(5) Uani 1 1 d . . .
H2B1 H 0.1112 -0.0479 0.6090 0.025 Uiso 1 1 calc R A .
C4F C 0.2711(6) 0.078(2) 0.7297(4) 0.023(4) Uani 0.340(5) 1 d PGD A 3
C5F C 0.2309(7) -0.078(3) 0.7675(5) 0.0199(13) Uani 0.340(5) 1 d PG A 3
H5F H 0.1993 -0.2245 0.7449 0.024 Uiso 0.340(5) 1 calc PR A 3
C6F C 0.2370(6) -0.020(3) 0.8385(5) 0.0266(11) Uani 0.340(5) 1 d PG A 3
H6F H 0.2095 -0.1266 0.8644 0.032 Uiso 0.340(5) 1 calc PR A 3
C7F C 0.2832(5) 0.194(2) 0.8716(3) 0.032(3) Uani 0.340(5) 1 d PG A 3
H7F H 0.2874 0.2339 0.9201 0.038 Uiso 0.340(5) 1 calc PR A 3
C8F C 0.3234(6) 0.3502(15) 0.8338(4) 0.037(3) Uani 0.340(5) 1 d PG A 3
H8F H 0.3550 0.4966 0.8564 0.044 Uiso 0.340(5) 1 calc PR A 3
C9F C 0.3173(6) 0.2921(18) 0.7628(4) 0.025(3) Uani 0.340(5) 1 d PG A 3
H9F H 0.3448 0.3987 0.7370 0.030 Uiso 0.340(5) 1 calc PR A 3
O2A O 0.97420(13) 0.1148(4) 0.79025(11) 0.0292(5) Uani 1 1 d . . .
O1B O 0.21018(14) -0.0971(4) 0.50246(10) 0.0270(5) Uani 1 1 d . . .
O2B O 0.08957(15) 0.5521(5) 0.60239(14) 0.0402(6) Uani 1 1 d . . .
O2D O 0.43979(14) 0.1962(4) 0.57751(11) 0.0323(5) Uani 1 1 d . A .
N2G N 0.4562(11) -0.231(3) 0.6165(7) 0.0219(7) Uani 0.336(4) 1 d PD A 3
H2G H 0.4400 -0.3963 0.6061 0.026 Uiso 0.336(4) 1 calc PR A 3
O1G O 0.6112(15) -0.482(5) 0.690(3) 0.022(2) Uani 0.336(4) 1 d PD A 3
N1G N 0.6391(16) -0.044(6) 0.6867(17) 0.022(2) Uani 0.336(4) 1 d PD A 3
H1G1 H 0.6882 -0.0768 0.6853 0.026 Uiso 0.336(4) 1 calc PR A 3
H1G2 H 0.6223 0.1221 0.6863 0.026 Uiso 0.336(4) 1 calc PR A 3
C1G C 0.5900(11) -0.245(5) 0.6894(18) 0.0205(17) Uani 0.336(4) 1 d PD A 3
C2G C 0.5047(8) -0.175(3) 0.6895(7) 0.0221(8) Uani 0.336(4) 1 d PD A 3
H2G2 H 0.5015 0.0196 0.6999 0.026 Uiso 0.336(4) 1 calc PR A 3
C3G C 0.4773(8) -0.339(3) 0.7443(5) 0.0223(10) Uani 0.336(4) 1 d PD A 3
H3G1 H 0.4904 -0.5284 0.7388 0.027 Uiso 0.336(4) 1 calc PR A 3
H3G2 H 0.4185 -0.3251 0.7331 0.027 Uiso 0.336(4) 1 calc PR A 3
C4G C 0.5131(4) -0.2589(15) 0.8227(2) 0.0206(14) Uani 0.336(4) 1 d PGD A 3
C5G C 0.4614(3) -0.1698(14) 0.8608(3) 0.027(2) Uani 0.336(4) 1 d PG A 3
H5G H 0.4056 -0.1675 0.8390 0.032 Uiso 0.336(4) 1 calc PR A 3
C6G C 0.4916(4) -0.0842(13) 0.9308(3) 0.032(2) Uani 0.336(4) 1 d PG A 3
H6G H 0.4563 -0.0233 0.9569 0.038 Uiso 0.336(4) 1 calc PR A 3
C7G C 0.5733(4) -0.0877(15) 0.9627(2) 0.0311(15) Uani 0.336(4) 1 d PG A 3
H7G H 0.5939 -0.0292 1.0106 0.037 Uiso 0.336(4) 1 calc PR A 3
C8G C 0.6249(3) -0.1768(19) 0.9246(3) 0.034(4) Uani 0.336(4) 1 d PG A 3
H8G H 0.6808 -0.1792 0.9464 0.041 Uiso 0.336(4) 1 calc PR A 3
C9G C 0.5948(4) -0.2624(18) 0.8546(3) 0.020(3) Uani 0.336(4) 1 d PG A 3
H9G H 0.6301 -0.3233 0.8285 0.024 Uiso 0.336(4) 1 calc PR A 3

loop_
_atom_site_aniso_label
_atom_site_aniso_U_11
_atom_site_aniso_U_22
_atom_site_aniso_U_33
_atom_site_aniso_U_23
_atom_site_aniso_U_13
_atom_site_aniso_U_12
N2A 0.0200(11) 0.0108(10) 0.0181(10) -0.0019(8) 0.0033(9) -0.0025(9)
O1A 0.0327(12) 0.0121(9) 0.0168(8) 0.0016(7) 0.0016(8) -0.0002(9)
N1A 0.0335(14) 0.0131(11) 0.0185(10) 0.0009(9) 0.0055(10) 0.0000(10)
C1A 0.0168(13) 0.0160(12) 0.0165(11) 0.0018(10) 0.0028(10) -0.0010(11)
C2A 0.0185(13) 0.0138(13) 0.0155(11) 0.0040(9) 0.0000(10) -0.0005(10)
C3A 0.0245(15) 0.0232(14) 0.0174(12) 0.0042(11) 0.0065(11) 0.0011(12)
C4A 0.0239(14) 0.0233(15) 0.0173(12) 0.0019(11) 0.0084(11) 0.0065(12)
C5A 0.0335(18) 0.0336(17) 0.0243(13) 0.0032(13) 0.0101(13) -0.0053(15)
C6A 0.046(2) 0.0332(18) 0.0281(14) 0.0112(14) 0.0181(15) 0.0001(16)
C7A 0.0369(18) 0.0343(18) 0.0179(12) 0.0043(12) 0.0084(13) 0.0122(15)
C8A 0.0321(17) 0.0370(19) 0.0165(12) -0.0021(12) 0.0034(12) 0.0007(15)
C9A 0.0287(16) 0.0248(15) 0.0206(12) 0.0042(12) 0.0078(12) 0.0021(13)
C10A 0.0243(15) 0.0178(13) 0.0165(11) 0.0009(10) 0.0040(11) 0.0040(12)
C11A 0.0234(15) 0.0269(16) 0.0308(14) -0.0021(13) 0.0055(12) 0.0006(13)
C4C 0.024(5) 0.015(3) 0.016(3) 0.000(2) -0.005(3) -0.004(3)
C5C 0.035(6) 0.030(6) 0.017(4) -0.004(4) 0.001(4) -0.010(5)
C6C 0.030(5) 0.038(6) 0.020(4) 0.007(4) 0.007(4) 0.000(5)
C7C 0.012(5) 0.031(4) 0.016(2) 0.000(3) -0.004(3) -0.002(4)
C8C 0.042(7) 0.015(5) 0.017(4) -0.005(4) 0.007(5) -0.002(5)
C9C 0.031(7) 0.022(5) 0.011(3) 0.006(3) 0.009(4) -0.002(5)
C1B 0.0272(15) 0.0159(13) 0.0191(12) 0.0017(11) 0.0067(11) 0.0008(12)
C2B 0.0276(15) 0.0164(13) 0.0168(11) -0.0023(10) 0.0054(11) -0.0038(12)
C3B 0.0249(15) 0.0301(17) 0.0217(13) 0.0011(12) 0.0055(11) 0.0010(13)
C4B 0.024(5) 0.015(3) 0.016(3) 0.000(2) -0.005(3) -0.004(3)
C5B 0.017(3) 0.014(3) 0.027(2) 0.000(2) 0.003(2) 0.003(2)
C6B 0.027(3) 0.030(3) 0.025(2) 0.009(2) 0.013(2) 0.009(2)
C7B 0.012(5) 0.031(4) 0.016(2) 0.000(3) -0.004(3) -0.002(4)
C8B 0.030(5) 0.034(6) 0.029(5) -0.020(4) 0.004(4) -0.012(5)
C9B 0.034(5) 0.014(4) 0.028(4) -0.005(4) 0.012(4) -0.014(4)
C10B 0.0306(17) 0.0216(15) 0.0232(13) -0.0006(11) 0.0083(12) 0.0021(13)
C11B 0.0299(18) 0.040(2) 0.0407(18) 0.0008(16) 0.0094(14) 0.0009(16)
N2E 0.0203(15) 0.0166(10) 0.0253(10) -0.0055(9) 0.0003(10) 0.0005(11)
O1E 0.016(6) 0.011(2) 0.034(3) -0.005(3) -0.003(5) 0.000(3)
N1E 0.028(4) 0.012(3) 0.023(7) 0.003(3) 0.005(3) 0.002(2)
C1E 0.022(3) 0.015(3) 0.020(3) -0.002(2) -0.002(3) -0.001(3)
C2E 0.0207(17) 0.0160(13) 0.0253(11) -0.0055(11) -0.0007(11) 0.0006(13)
C3E 0.0210(19) 0.0158(16) 0.0261(13) -0.0057(13) -0.0003(13) 0.0006(16)
C4E 0.027(3) 0.019(4) 0.0180(17) 0.003(2) 0.0099(19) 0.002(3)
C5E 0.030(5) 0.030(5) 0.020(4) 0.005(4) 0.002(4) 0.015(4)
C6E 0.052(7) 0.033(5) 0.026(4) 0.004(4) 0.008(4) 0.019(5)
C7E 0.044(4) 0.031(3) 0.0133(19) 0.005(2) 0.000(2) 0.003(3)
C8E 0.044(7) 0.018(5) 0.030(5) 0.000(4) 0.015(5) 0.003(5)
C9E 0.029(6) 0.036(9) 0.039(8) -0.007(7) 0.007(6) -0.011(6)
N2D 0.0203(15) 0.0166(10) 0.0253(10) -0.0055(9) 0.0003(10) 0.0005(11)
O1D 0.016(6) 0.011(2) 0.034(3) -0.005(3) -0.003(5) 0.000(3)
N1D 0.028(4) 0.012(3) 0.023(7) 0.003(3) 0.005(3) 0.002(2)
C1D 0.022(3) 0.015(3) 0.020(3) -0.002(2) -0.002(3) -0.001(3)
C2D 0.0207(17) 0.0160(13) 0.0253(11) -0.0055(11) -0.0007(11) 0.0006(13)
C3D 0.0210(19) 0.0158(16) 0.0261(13) -0.0057(13) -0.0003(13) 0.0006(16)
C4D 0.027(3) 0.019(4) 0.0180(17) 0.003(2) 0.0099(19) 0.002(3)
C5D 0.060(7) 0.024(5) 0.019(4) 0.007(4) 0.007(4) -0.008(5)
C6D 0.087(9) 0.026(5) 0.016(4) 0.006(4) 0.004(5) -0.005(6)
C7D 0.044(4) 0.031(3) 0.0133(19) 0.005(2) 0.000(2) 0.003(3)
C8D 0.038(5) 0.019(5) 0.023(4) -0.001(4) -0.002(4) 0.002(4)
C9D 0.039(6) 0.019(4) 0.023(4) 0.001(4) 0.004(4) -0.008(4)
C10D 0.0203(13) 0.0185(10) 0.0268(10) -0.0035(9) 0.0022(9) 0.0003(10)
C11D 0.0268(17) 0.0296(16) 0.0247(13) -0.0001(13) 0.0023(12) -0.0013(14)
N1B 0.0538(18) 0.0124(11) 0.0186(10) 0.0003(9) 0.0096(11) 0.0039(12)
N2B 0.0264(13) 0.0143(11) 0.0230(11) 0.0003(9) 0.0074(10) -0.0024(10)
C4F 0.019(7) 0.032(8) 0.018(6) 0.012(5) 0.007(5) 0.001(5)
C5F 0.017(3) 0.014(3) 0.027(2) 0.000(2) 0.003(2) 0.003(2)
C6F 0.027(3) 0.030(3) 0.025(2) 0.009(2) 0.013(2) 0.009(2)
C7F 0.034(6) 0.039(8) 0.019(5) 0.002(5) 0.001(4) 0.023(6)
C8F 0.042(8) 0.022(6) 0.040(6) -0.006(5) -0.001(5) 0.006(5)
C9F 0.039(8) 0.012(5) 0.024(5) -0.004(4) 0.006(5) -0.007(5)
O2A 0.0324(12) 0.0148(10) 0.0376(12) 0.0007(9) 0.0051(10) 0.0019(10)
O1B 0.0485(14) 0.0133(9) 0.0225(9) -0.0022(8) 0.0151(10) 0.0012(10)
O2B 0.0434(15) 0.0176(11) 0.0637(16) -0.0005(11) 0.0215(13) 0.0034(11)
O2D 0.0417(14) 0.0178(11) 0.0344(11) -0.0001(9) 0.0053(10) -0.0002(10)
N2G 0.0203(15) 0.0166(10) 0.0253(10) -0.0055(9) 0.0003(10) 0.0005(11)
O1G 0.016(6) 0.011(2) 0.034(3) -0.005(3) -0.003(5) 0.000(3)
N1G 0.028(4) 0.012(3) 0.023(7) 0.003(3) 0.005(3) 0.002(2)
C1G 0.022(3) 0.015(3) 0.020(3) -0.002(2) -0.002(3) -0.001(3)
C2G 0.0207(17) 0.0160(13) 0.0253(11) -0.0055(11) -0.0007(11) 0.0006(13)
C3G 0.0210(19) 0.0158(16) 0.0261(13) -0.0057(13) -0.0003(13) 0.0006(16)
C4G 0.027(3) 0.019(4) 0.0180(17) 0.003(2) 0.0099(19) 0.002(3)
C5G 0.032(5) 0.029(5) 0.020(4) 0.006(4) 0.008(4) 0.012(4)
C6G 0.047(6) 0.025(5) 0.027(4) 0.005(4) 0.019(4) 0.013(5)
C7G 0.044(4) 0.031(3) 0.0133(19) 0.005(2) 0.000(2) 0.003(3)
C8G 0.033(6) 0.059(9) 0.005(4) 0.003(5) -0.001(4) 0.005(6)
C9G 0.024(5) 0.029(7) 0.004(5) 0.001(4) 0.000(4) 0.007(5)

loop_
_atom_type_symbol
_atom_type_description
_atom_type_scat_dispersion_real
_atom_type_scat_dispersion_imag
_atom_type_scat_source
C C 0.0033 0.0016 'International Tables Vol C Tables 4.2.6.8 and 6.1.1.4'
H H 0.0000 0.0000 'International Tables Vol C Tables 4.2.6.8 and 6.1.1.4'
N N 0.0061 0.0033 'International Tables Vol C Tables 4.2.6.8 and 6.1.1.4'
O O 0.0106 0.0060 'International Tables Vol C Tables 4.2.6.8 and 6.1.1.4'

loop_
_geom_angle_atom_site_label_1
_geom_angle_atom_site_label_2
_geom_angle_atom_site_label_3
_geom_angle
C10A N2A C2A 122.4(2)
C10A N2A H2A1 118.8
C2A N2A H2A1 118.8
C1A N1A H1A1 120.0
C1A N1A H1A2 120.0
H1A1 N1A H1A2 120.0
O1A C1A N1A 123.1(2)
O1A C1A C2A 120.6(2)
N1A C1A C2A 116.2(2)
N2A C2A C3A 112.3(2)
N2A C2A C1A 106.3(2)
C3A C2A C1A 111.5(2)
N2A C2A H2A 108.9
C3A C2A H2A 108.9
C1A C2A H2A 108.9
C4A C3A C2A 111.6(2)
C4A C3A H3A1 109.3
C2A C3A H3A1 109.3
C4A C3A H3A2 109.3
C2A C3A H3A2 109.3
H3A1 C3A H3A2 108.0
C9A C4A C5A 118.5(3)
C9A C4A C3A 120.6(2)
C5A C4A C3A 120.8(3)
C4A C5A C6A 121.0(3)
C4A C5A H5A 119.5
C6A C5A H5A 119.5
C7A C6A C5A 120.1(3)
C7A C6A H6A 120.0
C5A C6A H6A 120.0
C8A C7A C6A 119.6(3)
C8A C7A H7A 120.2
C6A C7A H7A 120.2
C7A C8A C9A 120.2(3)
C7A C8A H8A 119.9
C9A C8A H8A 119.9
C4A C9A C8A 120.6(3)
C4A C9A H9A 119.7
C8A C9A H9A 119.7
O2A C10A N2A 122.5(3)
O2A C10A C11A 122.1(3)
N2A C10A C11A 115.4(3)
C10A C11A H11A 109.5
C10A C11A H11B 109.5
H11A C11A H11B 109.5
C10A C11A H11C 109.5
H11A C11A H11C 109.5
H11B C11A H11C 109.5
C5C C4C C9C 120.0
C5C C4C C3B 119.8(5)
C9C C4C C3B 120.2(5)
C4C C5C C6C 120.0
C4C C5C H5C 120.0
C6C C5C H5C 120.0
C5C C6C C7C 120.0
C5C C6C H6C 120.0
C7C C6C H6C 120.0
C8C C7C C6C 120.0
C8C C7C H7C 120.0
C6C C7C H7C 120.0
C7C C8C C9C 120.0
C7C C8C H8C 120.0
C9C C8C H8C 120.0
C8C C9C C4C 120.0
C8C C9C H9C 120.0
C4C C9C H9C 120.0
O1B C1B N1B 122.8(2)
O1B C1B C2B 120.1(2)
N1B C1B C2B 117.1(2)
N2B C2B C3B 111.9(2)
N2B C2B C1B 107.6(2)
C3B C2B C1B 110.1(2)
N2B C2B H2B 109.1
C3B C2B H2B 109.1
C1B C2B H2B 109.1
C4B C3B C2B 118.8(6)
C2B C3B C4F 107.4(5)
C2B C3B C4C 114.0(4)
C4B C3B H3B1 107.6
C2B C3B H3B1 107.6
C4F C3B H3B1 116.1
C4C C3B H3B1 105.2
C4B C3B H3B2 107.6
C2B C3B H3B2 107.6
C4F C3B H3B2 110.8
C4C C3B H3B2 114.9
H3B1 C3B H3B2 107.0
C5B C4B C9B 120.0
C5B C4B C3B 121.8(6)
C9B C4B C3B 118.2(6)
C4B C5B C6B 120.0
C4B C5B H5B 120.0
C6B C5B H5B 120.0
C7B C6B C5B 120.0
C7B C6B H6B 120.0
C5B C6B H6B 120.0
C6B C7B C8B 120.0
C6B C7B H7B 120.0
C8B C7B H7B 120.0
C9B C8B C7B 120.0
C9B C8B H8B 120.0
C7B C8B H8B 120.0
C8B C9B C4B 120.0
C8B C9B H9B 120.0
C4B C9B H9B 120.0
O2B C10B N2B 122.1(3)
O2B C10B C11B 121.8(3)
N2B C10B C11B 116.1(3)
C10B C11B H11D 109.5
C10B C11B H11E 109.5
H11D C11B H11E 109.5
C10B C11B H11F 109.5
H11D C11B H11F 109.5
H11E C11B H11F 109.5
C10D N2E C2E 119.3(18)
C10D N2E H2E 120.3
C2E N2E H2E 120.3
C1E N1E H1E1 120.0
C1E N1E H1E2 120.0
H1E1 N1E H1E2 120.0
O1E C1E N1E 122.6(16)
O1E C1E C2E 119.7(14)
N1E C1E C2E 116.7(16)
N2E C2E C1E 107.7(14)
N2E C2E C3E 111.8(11)
C1E C2E C3E 110.7(12)
N2E C2E H2E2 108.8
C1E C2E H2E2 108.8
C3E C2E H2E2 108.8
C4E C3E C2E 116.1(9)
C4E C3E H3E1 108.3
C2E C3E H3E1 108.3
C4E C3E H3E2 108.3
C2E C3E H3E2 108.3
H3E1 C3E H3E2 107.4
C5E C4E C9E 120.0
C5E C4E C3E 119.2(7)
C9E C4E C3E 120.6(7)
C6E C5E C4E 120.0
C6E C5E H5E 120.0
C4E C5E H5E 120.0
C5E C6E C7E 120.0
C5E C6E H6E 120.0
C7E C6E H6E 120.0
C6E C7E C8E 120.0
C6E C7E H7E 120.0
C8E C7E H7E 120.0
C9E C8E C7E 120.0
C9E C8E H8E 120.0
C7E C8E H8E 120.0
C8E C9E C4E 120.0
C8E C9E H9E 120.0
C4E C9E H9E 120.0
C10D N2D C2D 122.7(14)
C10D N2D H2D 118.6
C2D N2D H2D 118.6
C1D N1D H1D1 120.0
C1D N1D H1D2 120.0
H1D1 N1D H1D2 120.0
O1D C1D N1D 124.1(18)
O1D C1D C2D 121.6(16)
N1D C1D C2D 114.1(16)
N2D C2D C3D 110.4(11)
N2D C2D C1D 106.7(14)
C3D C2D C1D 111.6(13)
N2D C2D H2D2 109.4
C3D C2D H2D2 109.4
C1D C2D H2D2 109.4
C2D C3D C4D 110.6(10)
C2D C3D H3D1 109.5
C4D C3D H3D1 109.5
C2D C3D H3D2 109.5
C4D C3D H3D2 109.5
H3D1 C3D H3D2 108.1
C5D C4D C9D 120.0
C5D C4D C3D 114.1(6)
C9D C4D C3D 125.7(6)
C6D C5D C4D 120.0
C6D C5D H5D 120.0
C4D C5D H5D 120.0
C5D C6D C7D 120.0
C5D C6D H6D 120.0
C7D C6D H6D 120.0
C6D C7D C8D 120.0
C6D C7D H7D 120.0
C8D C7D H7D 120.0
C9D C8D C7D 120.0
C9D C8D H8D 120.0
C7D C8D H8D 120.0
C8D C9D C4D 120.0
C8D C9D H9D 120.0
C4D C9D H9D 120.0
O2D C10D N2D 123.1(9)
O2D C10D N2E 121.3(11)
O2D C10D N2G 121.2(8)
O2D C10D C11D 122.1(3)
N2D C10D C11D 114.3(9)
N2E C10D C11D 116.6(11)
N2G C10D C11D 116.4(8)
C10D C11D H11G 109.5
C10D C11D H11H 109.5
H11G C11D H11H 109.5
C10D C11D H11I 109.5
H11G C11D H11I 109.5
H11H C11D H11I 109.5
C1B N1B H1B1 120.0
C1B N1B H1B2 120.0
H1B1 N1B H1B2 120.0
C10B N2B C2B 122.2(3)
C10B N2B H2B1 118.9
C2B N2B H2B1 118.9
C5F C4F C9F 120.0
C5F C4F C3B 117.9(6)
C9F C4F C3B 121.9(6)
C6F C5F C4F 120.0
C6F C5F H5F 120.0
C4F C5F H5F 120.0
C5F C6F C7F 120.0
C5F C6F H6F 120.0
C7F C6F H6F 120.0
C6F C7F C8F 120.0
C6F C7F H7F 120.0
C8F C7F H7F 120.0
C9F C8F C7F 120.0
C9F C8F H8F 120.0
C7F C8F H8F 120.0
C8F C9F C4F 120.0
C8F C9F H9F 120.0
C4F C9F H9F 120.0
C10D N2G C2G 124.2(13)
C10D N2G H2G 117.9
C2G N2G H2G 117.9
C1G N1G H1G1 120.0
C1G N1G H1G2 120.0
H1G1 N1G H1G2 120.0
O1G C1G N1G 122.1(17)
O1G C1G C2G 120.5(16)
N1G C1G C2G 117.4(15)
N2G C2G C3G 111.6(9)
N2G C2G C1G 104.9(14)
C3G C2G C1G 111.7(12)
N2G C2G H2G2 109.5
C3G C2G H2G2 109.5
C1G C2G H2G2 109.5
C2G C3G C4G 115.9(9)
C2G C3G H3G1 108.3
C4G C3G H3G1 108.3
C2G C3G H3G2 108.3
C4G C3G H3G2 108.3
H3G1 C3G H3G2 107.4
C5G C4G C9G 120.0
C5G C4G C3G 118.1(7)
C9G C4G C3G 121.9(6)
C4G C5G C6G 120.0
C4G C5G H5G 120.0
C6G C5G H5G 120.0
C5G C6G C7G 120.0
C5G C6G H6G 120.0
C7G C6G H6G 120.0
C8G C7G C6G 120.0
C8G C7G H7G 120.0
C6G C7G H7G 120.0
C7G C8G C9G 120.0
C7G C8G H8G 120.0
C9G C8G H8G 120.0
C8G C9G C4G 120.0
C8G C9G H9G 120.0
C4G C9G H9G 120.0

loop_
_geom_bond_atom_site_label_1
_geom_bond_atom_site_label_2
_geom_bond_distance
N2A C10A 1.346(4)
N2A C2A 1.448(3)
N2A H2A1 0.8800
O1A C1A 1.239(3)
N1A C1A 1.321(3)
N1A H1A1 0.8800
N1A H1A2 0.8800
C1A C2A 1.536(3)
C2A C3A 1.525(4)
C2A H2A 1.0000
C3A C4A 1.516(3)
C3A H3A1 0.9900
C3A H3A2 0.9900
C4A C9A 1.384(4)
C4A C5A 1.384(4)
C5A C6A 1.386(4)
C5A H5A 0.9500
C6A C7A 1.383(5)
C6A H6A 0.9500
C7A C8A 1.372(4)
C7A H7A 0.9500
C8A C9A 1.399(4)
C8A H8A 0.9500
C9A H9A 0.9500
C10A O2A 1.231(4)
C10A C11A 1.499(4)
C11A H11A 0.9800
C11A H11B 0.9800
C11A H11C 0.9800
C4C C5C 1.3900
C4C C9C 1.3900
C4C C3B 1.590(5)
C5C C6C 1.3900
C5C H5C 0.9500
C6C C7C 1.3900
C6C H6C 0.9500
C7C C8C 1.3900
C7C H7C 0.9500
C8C C9C 1.3900
C8C H8C 0.9500
C9C H9C 0.9500
C1B O1B 1.239(3)
C1B N1B 1.316(4)
C1B C2B 1.531(4)
C2B N2B 1.453(4)
C2B C3B 1.528(4)
C2B H2B 1.0000
C3B C4B 1.457(6)
C3B C4F 1.531(7)
C3B H3B1 0.9900
C3B H3B2 0.9900
C4B C5B 1.3900
C4B C9B 1.3900
C5B C6B 1.3900
C5B H5B 0.9500
C6B C7B 1.3900
C6B H6B 0.9500
C7B C8B 1.3900
C7B H7B 0.9500
C8B C9B 1.3900
C8B H8B 0.9500
C9B H9B 0.9500
C10B O2B 1.234(4)
C10B N2B 1.343(4)
C10B C11B 1.495(5)
C11B H11D 0.9800
C11B H11E 0.9800
C11B H11F 0.9800
N2E C10D 1.359(12)
N2E C2E 1.463(12)
N2E H2E 0.8800
O1E C1E 1.237(12)
N1E C1E 1.339(12)
N1E H1E1 0.8800
N1E H1E2 0.8800
C1E C2E 1.527(11)
C2E C3E 1.527(11)
C2E H2E2 1.0000
C3E C4E 1.520(9)
C3E H3E1 0.9900
C3E H3E2 0.9900
C4E C5E 1.3900
C4E C9E 1.3900
C5E C6E 1.3900
C5E H5E 0.9500
C6E C7E 1.3900
C6E H6E 0.9500
C7E C8E 1.3900
C7E H7E 0.9500
C8E C9E 1.3900
C8E H8E 0.9500
C9E H9E 0.9500
N2D C10D 1.344(12)
N2D C2D 1.454(11)
N2D H2D 0.8800
O1D C1D 1.232(12)
N1D C1D 1.336(12)
N1D H1D1 0.8800
N1D H1D2 0.8800
C1D C2D 1.525(12)
C2D C3D 1.516(12)
C2D H2D2 1.0000
C3D C4D 1.521(10)
C3D H3D1 0.9900
C3D H3D2 0.9900
C4D C5D 1.3900
C4D C9D 1.3900
C5D C6D 1.3900
C5D H5D 0.9500
C6D C7D 1.3900
C6D H6D 0.9500
C7D C8D 1.3900
C7D H7D 0.9500
C8D C9D 1.3900
C8D H8D 0.9500
C9D H9D 0.9500
C10D O2D 1.227(4)
C10D N2G 1.370(11)
C10D C11D 1.506(4)
C11D H11G 0.9800
C11D H11H 0.9800
C11D H11I 0.9800
N1B H1B1 0.8800
N1B H1B2 0.8800
N2B H2B1 0.8800
C4F C5F 1.3900
C4F C9F 1.3900
C5F C6F 1.3900
C5F H5F 0.9500
C6F C7F 1.3900
C6F H6F 0.9500
C7F C8F 1.3900
C7F H7F 0.9500
C8F C9F 1.3900
C8F H8F 0.9500
C9F H9F 0.9500
N2G C2G 1.469(11)
N2G H2G 0.8800
O1G C1G 1.243(12)
N1G C1G 1.334(13)
N1G H1G1 0.8800
N1G H1G2 0.8800
C1G C2G 1.528(12)
C2G C3G 1.526(11)
C2G H2G2 1.0000
C3G C4G 1.538(10)
C3G H3G1 0.9900
C3G H3G2 0.9900
C4G C5G 1.3900
C4G C9G 1.3900
C5G C6G 1.3900
C5G H5G 0.9500
C6G C7G 1.3900
C6G H6G 0.9500
C7G C8G 1.3900
C7G H7G 0.9500
C8G C9G 1.3900
C8G H8G 0.9500
C9G H9G 0.9500

loop_
_geom_hbond_atom_site_label_D
_geom_hbond_atom_site_label_H
_geom_hbond_atom_site_label_A
_geom_hbond_distance_DH
_geom_hbond_distance_HA
_geom_hbond_distance_DA
_geom_hbond_angle_DHA
_geom_hbond_site_symmetry_A
N2A H2A1 O2A 0.88 2.05 2.917(3) 169.5 1_565
N1A H1A1 O1B 0.88 2.04 2.890(3) 163.7 2_656
N1A H1A2 O1A 0.88 2.03 2.822(3) 149.5 1_545
N2E H2E O2D 0.88 2.10 2.97(2) 171.9 1_545
N1E H1E1 O1A 0.88 2.08 2.94(3) 166.9 1_545
N1E H1E2 O1E 0.88 2.11 2.95(3) 158.4 1_565
N2D H2D O2D 0.88 2.08 2.95(2) 171.9 1_545
N1D H1D1 O1A 0.88 2.14 2.96(3) 153.3 1_545
N1D H1D2 O1D 0.88 1.99 2.80(2) 154.0 1_565
N1B H1B1 O1A 0.88 2.09 2.959(3) 171.5 2_646
N1B H1B2 O1B 0.88 1.99 2.799(3) 152.7 1_565
N2B H2B1 O2B 0.88 2.04 2.905(3) 168.9 1_545
N2G H2G O2D 0.88 2.12 2.961(19) 160.9 1_545
N1G H1G1 O1A 0.88 2.27 3.14(3) 167.6 1_545
N1G H1G2 O1G 0.88 1.99 2.86(2) 166.8 1_565

loop_
_geom_torsion_atom_site_label_1
_geom_torsion_atom_site_label_2
_geom_torsion_atom_site_label_3
_geom_torsion_atom_site_label_4
_geom_torsion
C10A N2A C2A C3A 139.6(2)
C10A N2A C2A C1A -98.1(3)
O1A C1A C2A N2A -80.6(3)
N1A C1A C2A N2A 96.1(3)
O1A C1A C2A C3A 42.1(3)
N1A C1A C2A C3A -141.1(2)
N2A C2A C3A C4A -65.5(3)
C1A C2A C3A C4A 175.2(2)
C2A C3A C4A C9A 92.8(3)
C2A C3A C4A C5A -85.8(3)
C9A C4A C5A C6A -0.1(5)
C3A C4A C5A C6A 178.5(3)
C4A C5A C6A C7A -0.4(5)
C5A C6A C7A C8A 0.5(5)
C6A C7A C8A C9A 0.0(5)
C5A C4A C9A C8A 0.6(4)
C3A C4A C9A C8A -178.0(3)
C7A C8A C9A C4A -0.6(5)
C2A N2A C10A O2A -5.6(4)
C2A N2A C10A C11A 175.4(2)
C9C C4C C5C C6C 0.0
C3B C4C C5C C6C 177.7(7)
C4C C5C C6C C7C 0.0
C5C C6C C7C C8C 0.0
C6C C7C C8C C9C 0.0
C7C C8C C9C C4C 0.0
C5C C4C C9C C8C 0.0
C3B C4C C9C C8C -177.6(7)
O1B C1B C2B N2B -75.5(3)
N1B C1B C2B N2B 103.7(3)
O1B C1B C2B C3B 46.7(4)
N1B C1B C2B C3B -134.1(3)
N2B C2B C3B C4B -66.3(5)
C1B C2B C3B C4B 174.0(5)
N2B C2B C3B C4F -69.5(5)
C1B C2B C3B C4F 170.8(4)
N2B C2B C3B C4C -60.1(4)
C1B C2B C3B C4C -179.7(4)
C5C C4C C3B C4B -107(4)
C9C C4C C3B C4B 71(4)
C5C C4C C3B C2B 120.9(5)
C9C C4C C3B C2B -61.5(6)
C5C C4C C3B C4F 176(4)
C9C C4C C3B C4F -7(3)
C2B C3B C4B C5B 71.6(6)
C4F C3B C4B C5B 87(3)
C4C C3B C4B C5B 21(4)
C2B C3B C4B C9B -108.0(7)
C4F C3B C4B C9B -93(3)
C4C C3B C4B C9B -159(5)
C9B C4B C5B C6B 0.0
C3B C4B C5B C6B -179.6(10)
C4B C5B C6B C7B 0.0
C5B C6B C7B C8B 0.0
C6B C7B C8B C9B 0.0
C7B C8B C9B C4B 0.0
C5B C4B C9B C8B 0.0
C3B C4B C9B C8B 179.6(10)
C10D N2E C2E C1E -106(2)
C10D N2E C2E C3E 132(2)
O1E C1E C2E N2E -72(3)
N1E C1E C2E N2E 97(3)
O1E C1E C2E C3E 50(4)
N1E C1E C2E C3E -141(3)
N2E C2E C3E C4E -172.4(14)
C1E C2E C3E C4E 67.5(17)
C2E C3E C4E C5E 101.1(11)
C2E C3E C4E C9E -74.2(11)
C9E C4E C5E C6E 0.0
C3E C4E C5E C6E -175.4(7)
C4E C5E C6E C7E 0.0
C5E C6E C7E C8E 0.0
C6E C7E C8E C9E 0.0
C7E C8E C9E C4E 0.0
C5E C4E C9E C8E 0.0
C3E C4E C9E C8E 175.3(7)
C10D N2D C2D C3D 128.8(17)
C10D N2D C2D C1D -109.9(19)
O1D C1D C2D N2D -79(4)
N1D C1D C2D N2D 106(3)
O1D C1D C2D C3D 42(4)
N1D C1D C2D C3D -133(3)
N2D C2D C3D C4D -173.4(12)
C1D C2D C3D C4D 68.2(17)
C2D C3D C4D C5D -156.7(8)
C2D C3D C4D C9D 29.2(13)
C9D C4D C5D C6D 0.0
C3D C4D C5D C6D -174.5(9)
C4D C5D C6D C7D 0.0
C5D C6D C7D C8D 0.0
C6D C7D C8D C9D 0.0
C7D C8D C9D C4D 0.0
C5D C4D C9D C8D 0.0
C3D C4D C9D C8D 173.8(10)
C2D N2D C10D O2D -1(2)
C2D N2D C10D N2E -77(17)
C2D N2D C10D N2G -87(5)
C2D N2D C10D C11D 171.4(12)
C2E N2E C10D O2D -10(3)
C2E N2E C10D N2D 98(17)
C2E N2E C10D N2G -101(15)
C2E N2E C10D C11D 168.8(14)
O2B C10B N2B C2B -4.1(4)
C11B C10B N2B C2B 174.8(2)
C3B C2B N2B C10B 140.8(3)
C1B C2B N2B C10B -98.2(3)
C4B C3B C4F C5F -64(3)
C2B C3B C4F C5F 101.9(5)
C4C C3B C4F C5F -27(3)
C4B C3B C4F C9F 111(3)
C2B C3B C4F C9F -82.5(8)
C4C C3B C4F C9F 149(4)
C9F C4F C5F C6F 0.0
C3B C4F C5F C6F 175.7(9)
C4F C5F C6F C7F 0.0
C5F C6F C7F C8F 0.0
C6F C7F C8F C9F 0.0
C7F C8F C9F C4F 0.0
C5F C4F C9F C8F 0.0
C3B C4F C9F C8F -175.5(10)
O2D C10D N2G C2G -16(2)
N2D C10D N2G C2G 86(5)
N2E C10D N2G C2G 77(14)
C11D C10D N2G C2G 170.4(11)
C10D N2G C2G C3G 143.2(15)
C10D N2G C2G C1G -95.8(18)
O1G C1G C2G N2G -75(4)
N1G C1G C2G N2G 103(3)
O1G C1G C2G C3G 46(4)
N1G C1G C2G C3G -136(3)
N2G C2G C3G C4G -169.0(12)
C1G C2G C3G C4G 74.0(17)
C2G C3G C4G C5G 117.9(9)
C2G C3G C4G C9G -59.1(12)
C9G C4G C5G C6G 0.0
C3G C4G C5G C6G -177.1(8)
C4G C5G C6G C7G 0.0
C5G C6G C7G C8G 0.0
C6G C7G C8G C9G 0.0
C7G C8G C9G C4G 0.0
C5G C4G C9G C8G 0.0
C3G C4G C9G C8G 177.0(9)
